data_4507868
loop_
_publ_author_name
'Chen, Na'
'Li, Ming-Xing'
'Yang, Peng'
'He, Xiang'
'Shao, Min'
'Zhu, Shou-Rong'

_publ_section_title
;
 Chiral Coordination Polymers with SHG-Active and Luminescence: An Unusual
 Homochiral 3D MOF Constructed from Achiral Components
;
_journal_issue 6
_journal_name_full 'Crystal Growth &amp; Design'
_journal_page_first 2650
_journal_paper_doi 10.1021/cg400426m
_journal_volume 13
_journal_year 2013
_chemical_formula_sum 'C12 H18 Cd N6 O8 S'
_chemical_formula_weight 518.77
_chemical_name_systematic
; 
 ? 
;
_space_group_IT_number 19
_symmetry_cell_setting orthorhombic
_symmetry_space_group_name_Hall 'P 2ac 2ab'
_symmetry_space_group_name_H-M 'P 21 21 21'
_atom_sites_solution_hydrogens geom
_atom_sites_solution_primary direct
_atom_sites_solution_secondary difmap
_audit_creation_method SHELXL-97
_cell_angle_alpha 90.00
_cell_angle_beta 90.00
_cell_angle_gamma 90.00
_cell_formula_units_Z 4
_cell_length_a 5.703(5)
_cell_length_b 10.623(10)
_cell_length_c 29.89(3)
_cell_measurement_reflns_used 6333
_cell_measurement_temperature 296(2)
_cell_measurement_theta_max 27.45
_cell_measurement_theta_min 2.35
_cell_volume 1811(3)
_computing_cell_refinement 'Bruker SAINT'
_computing_data_collection 'Bruker APEX2'
_computing_data_reduction 'Bruker SAINT'
_computing_molecular_graphics 'Bruker SHELXTL'
_computing_publication_material 'Bruker SHELXTL'
_computing_structure_refinement 'SHELXL-97 (Sheldrick, 2008)'
_computing_structure_solution 'SHELXS-97 (Sheldrick, 2008)'
_diffrn_ambient_temperature 296(2)
_diffrn_measured_fraction_theta_full 0.997
_diffrn_measured_fraction_theta_max 0.997
_diffrn_measurement_device_type 'Bruker APEX-II CCD'
_diffrn_measurement_method '\f and \w scans'
_diffrn_radiation_monochromator graphite
_diffrn_radiation_source 'fine-focus sealed tube'
_diffrn_radiation_type MoK\a
_diffrn_radiation_wavelength 0.71073
_diffrn_reflns_av_R_equivalents 0.0238
_diffrn_reflns_av_sigmaI/netI 0.0257
_diffrn_reflns_limit_h_max 6
_diffrn_reflns_limit_h_min -4
_diffrn_reflns_limit_k_max 12
_diffrn_reflns_limit_k_min -12
_diffrn_reflns_limit_l_max 35
_diffrn_reflns_limit_l_min -34
_diffrn_reflns_number 9129
_diffrn_reflns_theta_full 25.05
_diffrn_reflns_theta_max 25.05
_diffrn_reflns_theta_min 2.35
_exptl_absorpt_coefficient_mu 1.377
_exptl_absorpt_correction_T_max 0.8978
_exptl_absorpt_correction_T_min 0.7703
_exptl_absorpt_correction_type multi-scan
_exptl_absorpt_process_details sadabs
_exptl_crystal_colour colourless
_exptl_crystal_density_diffrn 1.873
_exptl_crystal_density_method 'not measured'
_exptl_crystal_description block
_exptl_crystal_F_000 1008
_exptl_crystal_size_max 0.20
_exptl_crystal_size_mid 0.10
_exptl_crystal_size_min 0.08
_refine_diff_density_max 0.619
_refine_diff_density_min -0.634
_refine_diff_density_rms 0.152
_refine_ls_abs_structure_details 'Flack H D (1983), Acta Cryst. A39, 876-881'
_refine_ls_abs_structure_Flack 0.00(3)
_refine_ls_extinction_coef 0.0073(5)
_refine_ls_extinction_expression Fc^*^=kFc[1+0.001xFc^2^\l^3^/sin(2\q)]^-1/4^
_refine_ls_extinction_method SHELXL
_refine_ls_goodness_of_fit_ref 1.143
_refine_ls_hydrogen_treatment mixed
_refine_ls_matrix_type full
_refine_ls_number_parameters 274
_refine_ls_number_reflns 3203
_refine_ls_number_restraints 1
_refine_ls_restrained_S_all 1.146
_refine_ls_R_factor_all 0.0264
_refine_ls_R_factor_gt 0.0258
_refine_ls_shift/su_max 0.001
_refine_ls_shift/su_mean 0.000
_refine_ls_structure_factor_coef Fsqd
_refine_ls_weighting_details 'calc w=1/[\s^2^(Fo^2^)+(0.0375P)^2^+1.3377P] where P=(Fo^2^+2Fc^2^)/3'
_refine_ls_weighting_scheme calc
_refine_ls_wR_factor_gt 0.0689
_refine_ls_wR_factor_ref 0.0695
_reflns_number_gt 3147
_reflns_number_total 3203
_reflns_threshold_expression >2sigma(I)
_cod_data_source_file cg400426m_si_002.cif
_cod_data_source_block 120417b_0m
_cod_depositor_comments
;
The following automatic conversions were performed:

'_symmetry_cell_setting' value 'Orthorhombic' changed to
'orthorhombic' according to
/home/saulius/struct/CIF-dictionaries/cif_core.dic dictionary named
'cif_core.dic' version 2.3.1 from 2005-06-27.

Automatic conversion script
Id: cif_fix_values 1891 2012-01-12 08:04:46Z andrius 
;
_cod_original_sg_symbol_H-M P2(1)2(1)2(1)
_cod_database_code 4507868

loop_
_symmetry_equiv_pos_as_xyz
'x, y, z'
'-x+1/2, -y, z+1/2'
'-x, y+1/2, -z+1/2'
'x+1/2, -y+1/2, -z'

loop_
_atom_site_label
_atom_site_type_symbol
_atom_site_fract_x
_atom_site_fract_y
_atom_site_fract_z
_atom_site_U_iso_or_equiv
_atom_site_adp_type
_atom_site_occupancy
_atom_site_symmetry_multiplicity
_atom_site_calc_flag
_atom_site_refinement_flags
Cd1 Cd 0.17520(4) 0.99296(2) 0.239142(7) 0.02230(11) Uani 1 1 d .
C1 C 0.0858(8) 0.9844(5) 0.13379(13) 0.0367(10) Uani 1 1 d .
C2 C 0.1271(8) 0.9708(5) 0.08963(11) 0.0445(12) Uani 1 1 d .
H2 H 0.0129 0.9951 0.0692 0.053 Uiso 1 1 calc RD
C3 C 0.3383(8) 0.9209(4) 0.07413(12) 0.0314(9) Uani 1 1 d .
C4 C 0.4933(8) 0.8807(4) 0.10671(13) 0.0359(10) Uani 1 1 d .
C5 C 0.4409(8) 0.8957(4) 0.15117(14) 0.0347(10) Uani 1 1 d .
C6 C 0.4065(8) 0.9051(5) 0.02704(13) 0.0383(10) Uani 1 1 d .
C7 C 0.4272(8) 0.9037(4) -0.04562(13) 0.0352(10) Uani 1 1 d .
C8 C 0.3863(8) 0.9205(4) -0.09365(13) 0.0316(9) Uani 1 1 d .
C9 C 0.1870(9) 0.9753(5) -0.11265(14) 0.0437(12) Uani 1 1 d .
C10 C 0.1761(8) 0.9897(5) -0.15831(13) 0.0393(10) Uani 1 1 d .
H10 H 0.0424 1.0264 -0.1704 0.047 Uiso 1 1 calc R
C11 C 0.5341(8) 0.8976(5) -0.16826(13) 0.0392(11) Uani 1 1 d .
H11 H 0.6526 0.8697 -0.1872 0.047 Uiso 1 1 calc R
C12 C 0.5599(9) 0.8788(5) -0.12326(14) 0.0401(11) Uani 1 1 d .
H1 H -0.059(7) 1.017(4) 0.1428(12) 0.020(9) Uiso 1 1 d .
H4 H 0.613(9) 0.836(5) 0.0970(16) 0.040(13) Uiso 1 1 d .
H5 H 0.531(11) 0.868(5) 0.1701(18) 0.050(15) Uiso 1 1 d .
H9 H 0.055(12) 0.996(7) -0.100(2) 0.079(19) Uiso 1 1 d .
H12 H 0.714(8) 0.836(4) -0.1075(13) 0.023(10) Uiso 1 1 d .
N1 N 0.2395(6) 0.9487(3) 0.16513(10) 0.0271(7) Uani 1 1 d .
N2 N 0.3476(6) 0.9540(3) -0.18645(10) 0.0297(7) Uani 1 1 d .
N3 N 0.0825(11) 1.0046(11) -0.01447(12) 0.165(5) Uani 1 1 d .
H3A H 0.0305 1.0255 -0.0404 0.198 Uiso 1 1 calc R
H3B H 0.0047 1.0243 0.0092 0.198 Uiso 1 1 calc RD
N4 N 0.6028(10) 0.8498(8) 0.01567(14) 0.103(3) Uani 1 1 d .
N5 N 0.6118(11) 0.8458(8) -0.03121(14) 0.104(3) Uani 1 1 d .
N6 N 0.2920(6) 0.9391(3) -0.01071(10) 0.0297(8) Uani 1 1 d .
O1 O -0.0699(5) 1.1613(3) 0.22179(10) 0.0313(7) Uani 1 1 d .
O2 O -0.4535(5) 1.0845(2) 0.24148(10) 0.0338(6) Uani 1 1 d .
O3 O -0.3752(4) 1.3078(2) 0.24105(10) 0.0312(6) Uani 1 1 d .
O4 O -0.3918(7) 1.1930(3) 0.17128(10) 0.0487(9) Uani 1 1 d .
O5 O -0.1442(5) 0.8608(3) 0.23821(13) 0.0427(7) Uani 1 1 d .
O6 O 0.670(4) 0.2053(12) 0.9492(5) 0.334(11) Uani 1 1 d .
O7 O 0.6787(12) 0.2018(5) 0.8592(2) 0.1084(18) Uani 1 1 d .
O8 O 0.695(4) 0.2104(14) 0.0716(7) 0.391(12) Uani 1 1 d .
S1 S -0.32704(17) 1.18661(8) 0.21825(3) 0.02180(19) Uani 1 1 d .

loop_
_atom_site_aniso_label
_atom_site_aniso_U_11
_atom_site_aniso_U_22
_atom_site_aniso_U_33
_atom_site_aniso_U_23
_atom_site_aniso_U_13
_atom_site_aniso_U_12
Cd1 0.02563(15) 0.02498(14) 0.01628(14) -0.00142(11) 0.00026(10) 0.00051(13)
C1 0.032(2) 0.052(3) 0.0256(18) -0.004(2) 0.0022(17) 0.011(2)
C2 0.039(3) 0.073(3) 0.0211(19) -0.004(2) -0.0007(17) 0.015(2)
C3 0.034(2) 0.044(2) 0.0159(17) 0.0004(16) -0.0008(18) -0.001(2)
C4 0.031(2) 0.049(3) 0.027(2) -0.0061(18) 0.0007(18) 0.008(2)
C5 0.032(2) 0.048(3) 0.024(2) -0.0026(19) -0.0077(19) 0.010(2)
C6 0.039(2) 0.057(3) 0.0187(19) -0.0026(18) -0.0013(18) 0.007(2)
C7 0.039(2) 0.048(2) 0.0187(19) 0.0017(17) -0.0002(18) 0.010(2)
C8 0.038(3) 0.035(2) 0.0217(19) 0.0014(16) 0.0012(17) 0.0027(18)
C9 0.037(2) 0.067(3) 0.027(2) 0.004(2) 0.0029(19) 0.023(3)
C10 0.033(2) 0.060(3) 0.0247(19) 0.0059(19) 0.0000(17) 0.012(3)
C11 0.035(2) 0.065(3) 0.0178(18) -0.0008(19) 0.0046(18) 0.014(2)
C12 0.038(2) 0.060(3) 0.023(2) 0.0054(19) 0.0037(19) 0.014(2)
N1 0.0286(18) 0.0353(17) 0.0173(15) -0.0029(13) -0.0014(13) -0.0026(14)
N2 0.0293(18) 0.0385(17) 0.0214(15) 0.0006(12) -0.0011(14) -0.0010(15)
N3 0.100(5) 0.367(14) 0.030(2) 0.035(5) 0.017(3) 0.150(8)
N4 0.084(4) 0.205(8) 0.019(2) 0.002(3) 0.006(2) 0.096(5)
N5 0.092(4) 0.201(7) 0.021(2) 0.007(3) 0.005(2) 0.100(5)
N6 0.0301(18) 0.0384(18) 0.0205(16) 0.0023(13) 0.0051(14) 0.0068(15)
O1 0.0214(14) 0.0293(14) 0.0433(16) -0.0022(12) 0.0017(12) 0.0023(12)
O2 0.0283(14) 0.0341(14) 0.0390(15) 0.0036(13) -0.0010(14) -0.0084(12)
O3 0.0252(14) 0.0262(12) 0.0424(15) -0.0115(13) 0.0036(13) -0.0002(11)
O4 0.068(3) 0.0537(19) 0.0241(14) -0.0001(14) -0.0122(15) 0.0005(18)
O5 0.0241(15) 0.0426(16) 0.061(2) 0.0022(15) -0.0020(17) -0.0007(13)
O6 0.56(3) 0.216(12) 0.229(13) 0.074(10) 0.008(18) -0.051(19)
O7 0.109(4) 0.099(4) 0.117(4) 0.017(3) -0.002(4) -0.008(4)
O8 0.45(3) 0.227(15) 0.50(3) 0.077(16) 0.18(2) 0.161(18)
S1 0.0214(4) 0.0228(4) 0.0212(4) -0.0014(3) 0.0000(4) -0.0006(4)

loop_
_atom_type_symbol
_atom_type_description
_atom_type_scat_dispersion_real
_atom_type_scat_dispersion_imag
_atom_type_scat_source
C C 0.0033 0.0016 'International Tables Vol C Tables 4.2.6.8 and 6.1.1.4'
H H 0.0000 0.0000 'International Tables Vol C Tables 4.2.6.8 and 6.1.1.4'
N N 0.0061 0.0033 'International Tables Vol C Tables 4.2.6.8 and 6.1.1.4'
O O 0.0106 0.0060 'International Tables Vol C Tables 4.2.6.8 and 6.1.1.4'
Cd Cd -0.8075 1.2024 'International Tables Vol C Tables 4.2.6.8 and 6.1.1.4'
S S 0.1246 0.1234 'International Tables Vol C Tables 4.2.6.8 and 6.1.1.4'

loop_
_geom_angle_atom_site_label_1
_geom_angle_atom_site_label_2
_geom_angle_atom_site_label_3
_geom_angle
_geom_angle_site_symmetry_1
_geom_angle_site_symmetry_3
N1 Cd1 N2 173.64(12) . 2_575
N1 Cd1 O5 89.41(13) . .
N2 Cd1 O5 96.70(13) 2_575 .
N1 Cd1 O1 92.21(12) . .
N2 Cd1 O1 89.62(12) 2_575 .
O5 Cd1 O1 89.46(13) . .
N1 Cd1 O2 88.24(12) . 1_655
N2 Cd1 O2 85.41(12) 2_575 1_655
O5 Cd1 O2 167.02(10) . 1_655
O1 Cd1 O2 103.39(12) . 1_655
N1 Cd1 O3 89.64(12) . 3_545
N2 Cd1 O3 89.37(12) 2_575 3_545
O5 Cd1 O3 82.91(12) . 3_545
O1 Cd1 O3 172.13(10) . 3_545
O2 Cd1 O3 84.31(11) 1_655 3_545
N1 C1 C2 122.7(4) . .
N1 C1 H1 119(2) . .
C2 C1 H1 118(2) . .
C1 C2 C3 121.1(4) . .
C1 C2 H2 119.5 . .
C3 C2 H2 119.5 . .
C4 C3 C2 115.8(3) . .
C4 C3 C6 118.0(4) . .
C2 C3 C6 126.1(4) . .
C5 C4 C3 120.5(4) . .
C5 C4 H4 123(3) . .
C3 C4 H4 115(3) . .
N1 C5 C4 122.4(4) . .
N1 C5 H5 118(4) . .
C4 C5 H5 119(4) . .
N4 C6 N6 108.4(4) . .
N4 C6 C3 121.8(4) . .
N6 C6 C3 129.8(4) . .
N5 C7 N6 109.9(4) . .
N5 C7 C8 120.9(4) . .
N6 C7 C8 129.2(4) . .
C9 C8 C12 116.7(4) . .
C9 C8 C7 125.3(4) . .
C12 C8 C7 117.9(4) . .
C10 C9 C8 119.1(4) . .
C10 C9 H9 112(4) . .
C8 C9 H9 129(4) . .
N2 C10 C9 123.8(4) . .
N2 C10 H10 118.1 . .
C9 C10 H10 118.1 . .
N2 C11 C12 123.5(4) . .
N2 C11 H11 118.3 . .
C12 C11 H11 118.3 . .
C11 C12 C8 120.0(4) . .
C11 C12 H12 125(2) . .
C8 C12 H12 115(2) . .
C1 N1 C5 117.4(3) . .
C1 N1 Cd1 120.9(3) . .
C5 N1 Cd1 121.5(3) . .
C11 N2 C10 116.8(3) . .
C11 N2 Cd1 123.3(3) . 2_574
C10 N2 Cd1 119.7(3) . 2_574
N6 N3 H3A 120.0 . .
N6 N3 H3B 120.0 . .
H3A N3 H3B 120.0 . .
C6 N4 N5 107.7(4) . .
C7 N5 N4 106.8(4) . .
C7 N6 C6 107.1(4) . .
C7 N6 N3 124.7(3) . .
C6 N6 N3 128.1(3) . .
S1 O1 Cd1 137.98(18) . .
S1 O2 Cd1 137.42(18) . 1_455
S1 O3 Cd1 138.85(16) . 3
O4 S1 O2 111.4(2) . .
O4 S1 O3 110.90(19) . .
O2 S1 O3 109.34(17) . .
O4 S1 O1 109.0(2) . .
O2 S1 O1 108.30(17) . .
O3 S1 O1 107.78(16) . .

loop_
_geom_bond_atom_site_label_1
_geom_bond_atom_site_label_2
_geom_bond_distance
_geom_bond_site_symmetry_2
Cd1 N1 2.292(4) .
Cd1 N2 2.298(4) 2_575
Cd1 O5 2.300(3) .
Cd1 O1 2.328(3) .
Cd1 O2 2.331(3) 1_655
Cd1 O3 2.350(3) 3_545
C1 N1 1.338(6) .
C1 C2 1.349(5) .
C1 H1 0.93(4) .
C2 C3 1.395(7) .
C2 H2 0.9300 .
C3 C4 1.383(6) .
C3 C6 1.470(6) .
C4 C5 1.372(6) .
C4 H4 0.88(5) .
C5 N1 1.345(6) .
C5 H5 0.82(6) .
C6 N4 1.309(7) .
C6 N6 1.353(5) .
C7 N5 1.293(7) .
C7 N6 1.351(5) .
C7 C8 1.465(6) .
C8 C9 1.398(7) .
C8 C12 1.400(6) .
C9 C10 1.375(6) .
C9 H9 0.87(7) .
C10 N2 1.345(5) .
C10 H10 0.9300 .
C11 N2 1.336(6) .
C11 C12 1.368(6) .
C11 H11 0.9300 .
C12 H12 1.09(4) .
N2 Cd1 2.298(4) 2_574
N3 N6 1.387(7) .
N3 H3A 0.8600 .
N3 H3B 0.8600 .
N4 N5 1.403(6) .
O1 S1 1.495(3) .
O2 S1 1.476(3) .
O2 Cd1 2.331(3) 1_455
O3 S1 1.482(3) .
O3 Cd1 2.350(3) 3
O4 S1 1.454(3) .
